data_4303637
loop_
_publ_author_name
'Alexander J. Blake'
'Nicola L. Gillibrand'
'Graeme J. Moxey'
'Deborah L. Kays'

_publ_section_title
;
Differing Coordination Environments in Transition Metal Derivatives of
1,8-Bis(silylamido)naphthalene Ligands
;
_journal_name_full 'Inorganic Chemistry'
_journal_page_first 10837
_journal_page_last 10844
_journal_paper_doi 10.1021/ic901745v
_journal_volume 48
_journal_year 2009
_chemical_formula_moiety 'C40 H72 Cl Li N2 O3 Si2 Zn'
_chemical_formula_sum 'C40 H72 Cl Li N2 O3 Si2 Zn'
_chemical_formula_weight 792.94
_chemical_name_systematic
; 
 ? 
;
_space_group_IT_number 2
_symmetry_cell_setting triclinic
_symmetry_space_group_name_Hall '-P 1'
_symmetry_space_group_name_H-M 'P -1'
_atom_sites_solution_hydrogens geom
_atom_sites_solution_primary direct
_atom_sites_solution_secondary difmap
_audit_creation_method SHELXL-97
_cell_angle_alpha 88.161(2)
_cell_angle_beta 70.108(2)
_cell_angle_gamma 70.197(2)
_cell_formula_units_Z 2
_cell_length_a 12.3345(11)
_cell_length_b 12.7440(12)
_cell_length_c 15.6197(14)
_cell_measurement_reflns_used 3669
_cell_measurement_temperature 150(2)
_cell_measurement_theta_max 25.0
_cell_measurement_theta_min 2.2
_cell_volume 2162.6(3)
_computing_cell_refinement 'Bruker SAINT version 6.36A (Bruker, 2002)'
_computing_data_collection 'Bruker SMART version 5.625 (Bruker, 2001)'
_computing_data_reduction 'Bruker SAINT; SHELXTL (Sheldrick, 2008)'
_computing_molecular_graphics ' ?'
_computing_publication_material 'enCIFer(Allen et al.,2004);PLATON(Spek,2003)'
_computing_structure_refinement 'SHELXL97 (Sheldrick, 2008)'
_computing_structure_solution 'SHELXS97 (Sheldrick, 2008)'
_diffrn_ambient_temperature 150(2)
_diffrn_measured_fraction_theta_full 0.989
_diffrn_measured_fraction_theta_max 0.988
_diffrn_measurement_device_type 'Bruker SMART APEX CCD area detector'
_diffrn_measurement_method omega
_diffrn_radiation_monochromator graphite
_diffrn_radiation_source 'sealed tube'
_diffrn_radiation_type MoK\a
_diffrn_radiation_wavelength 0.71073
_diffrn_reflns_av_R_equivalents 0.074
_diffrn_reflns_av_sigmaI/netI 0.122
_diffrn_reflns_limit_h_max 16
_diffrn_reflns_limit_h_min -15
_diffrn_reflns_limit_k_max 16
_diffrn_reflns_limit_k_min -16
_diffrn_reflns_limit_l_max 20
_diffrn_reflns_limit_l_min -20
_diffrn_reflns_number 25416
_diffrn_reflns_theta_full 27.50
_diffrn_reflns_theta_max 27.51
_diffrn_reflns_theta_min 2.10
_diffrn_standards_decay_% 0
_diffrn_standards_number 0
_exptl_absorpt_coefficient_mu 0.722
_exptl_absorpt_correction_type none
_exptl_crystal_colour colourless
_exptl_crystal_density_diffrn 1.218
_exptl_crystal_density_method 'not measured'
_exptl_crystal_description tablet
_exptl_crystal_F_000 856
_exptl_crystal_size_max 0.13
_exptl_crystal_size_mid 0.13
_exptl_crystal_size_min 0.03
_refine_diff_density_max 0.769
_refine_diff_density_min -0.460
_refine_diff_density_rms 0.072
_refine_ls_extinction_method none
_refine_ls_goodness_of_fit_ref 0.92
_refine_ls_hydrogen_treatment constr
_refine_ls_matrix_type full
_refine_ls_number_parameters 453
_refine_ls_number_reflns 9834
_refine_ls_number_restraints 151
_refine_ls_restrained_S_all 0.95
_refine_ls_R_factor_all 0.112
_refine_ls_R_factor_gt 0.0615
_refine_ls_shift/su_max 0.001
_refine_ls_shift/su_mean 0.000
_refine_ls_structure_factor_coef Fsqd
_refine_ls_weighting_details 'calc w=1/[\s^2^(Fo^2^)+(0.054P)^2^] where P=(Fo^2^+2Fc^2^)/3'
_refine_ls_weighting_scheme calc
_refine_ls_wR_factor_gt 0.121
_refine_ls_wR_factor_ref 0.136
_reflns_number_gt 5791
_reflns_number_total 9834
_reflns_threshold_expression >2sigma(I)
_cod_data_source_file ic901745v_si_002_2.cif
_cod_data_source_block 2
_cod_depositor_comments
;
The following automatic conversions were performed:
'_symmetry_cell_setting' value 'Triclinic' changed to 'triclinic'
according to '/home/saulius/struct/CIF-dictionaries/cif_core.dic'
dictionary named 'cif_core.dic' version 2.4.1 from
2010-06-29.

'_exptl_absorpt_correction_type' value 'None' changed to
'none' according to '/home/saulius/struct/CIF-dictionaries/cif_core.dic'
dictionary named 'cif_core.dic' version 2.4.1 from 2010-06-29.

Automatic conversion script
Id: cif_fix_enum 1527 2010-12-29 10:47:43Z saulius 
;
_cod_original_cell_volume 2162.6(6)
_cod_database_code 4303637

loop_
_symmetry_equiv_pos_as_xyz
'x, y, z'
'-x, -y, -z'

loop_
_atom_site_label
_atom_site_type_symbol
_atom_site_fract_x
_atom_site_fract_y
_atom_site_fract_z
_atom_site_U_iso_or_equiv
_atom_site_adp_type
_atom_site_occupancy
_atom_site_symmetry_multiplicity
_atom_site_calc_flag
_atom_site_refinement_flags
_atom_site_disorder_assembly
_atom_site_disorder_group
Zn1 Zn 0.50231(4) 0.88425(3) 0.23766(3) 0.02760(14) Uani 1 1 d U . .
N1 N 0.4390(3) 0.7789(2) 0.3059(2) 0.0251(7) Uani 1 1 d U . .
Cl1 Cl 0.40006(9) 1.06666(8) 0.24539(8) 0.0478(3) Uani 1 1 d U . .
Li1 Li 0.3264(9) 1.2676(6) 0.2718(6) 0.0618(19) Uani 1 1 d U A .
Si1 Si 0.28259(9) 0.80186(8) 0.35361(7) 0.0252(2) Uani 1 1 d U . .
C1 C 0.5305(3) 0.6752(3) 0.3038(3) 0.0258(8) Uani 1 1 d U . .
N2 N 0.6664(3) 0.8034(2) 0.1610(2) 0.0254(7) Uani 1 1 d U . .
Si2 Si 0.77628(9) 0.86634(9) 0.11684(7) 0.0281(3) Uani 1 1 d U . .
C2 C 0.5145(3) 0.6119(3) 0.3775(3) 0.0321(9) Uani 1 1 d U . .
H2A H 0.4544 0.6472 0.4348 0.039 Uiso 1 1 calc R . .
C3 C 0.5830(4) 0.4981(3) 0.3710(3) 0.0376(10) Uani 1 1 d U . .
H3A H 0.5695 0.4575 0.4234 0.045 Uiso 1 1 calc R . .
C4 C 0.6693(4) 0.4454(3) 0.2895(3) 0.0416(11) Uani 1 1 d U . .
H4A H 0.7094 0.3665 0.2834 0.050 Uiso 1 1 calc R . .
C5 C 0.6996(3) 0.5072(3) 0.2138(3) 0.0330(9) Uani 1 1 d U . .
C6 C 0.6387(3) 0.6270(3) 0.2220(2) 0.0257(8) Uani 1 1 d U . .
C7 C 0.7927(4) 0.4519(3) 0.1301(3) 0.0436(11) Uani 1 1 d U . .
H7A H 0.8323 0.3729 0.1247 0.052 Uiso 1 1 calc R . .
C8 C 0.8258(4) 0.5097(3) 0.0583(3) 0.0416(11) Uani 1 1 d U . .
H8A H 0.8834 0.4710 0.0012 0.050 Uiso 1 1 calc R . .
C9 C 0.7756(3) 0.6268(3) 0.0674(3) 0.0322(9) Uani 1 1 d U . .
H9A H 0.8001 0.6660 0.0157 0.039 Uiso 1 1 calc R . .
C10 C 0.6915(3) 0.6880(3) 0.1490(2) 0.0265(8) Uani 1 1 d U . .
C11 C 0.2477(3) 0.6662(3) 0.3661(3) 0.0339(9) Uani 1 1 d U . .
H11A H 0.2752 0.6297 0.4165 0.041 Uiso 1 1 calc R . .
C12 C 0.1093(4) 0.6870(4) 0.3962(3) 0.0507(12) Uani 1 1 d U . .
H12A H 0.0960 0.6151 0.4024 0.076 Uiso 1 1 calc R . .
H12B H 0.0772 0.7263 0.3501 0.076 Uiso 1 1 calc R . .
H12C H 0.0664 0.7328 0.4550 0.076 Uiso 1 1 calc R . .
C13 C 0.3160(4) 0.5812(3) 0.2823(3) 0.0475(12) Uani 1 1 d U . .
H13A H 0.2937 0.5140 0.2952 0.071 Uiso 1 1 calc R . .
H13B H 0.4049 0.5610 0.2672 0.071 Uiso 1 1 calc R . .
H13C H 0.2933 0.6140 0.2305 0.071 Uiso 1 1 calc R . .
C14 C 0.2050(4) 0.8839(3) 0.4705(3) 0.0319(9) Uani 1 1 d U . .
H14A H 0.1148 0.8996 0.4874 0.038 Uiso 1 1 calc R . .
C15 C 0.2424(4) 0.8215(4) 0.5467(3) 0.0426(11) Uani 1 1 d U . .
H15A H 0.1976 0.8693 0.6045 0.064 Uiso 1 1 calc R . .
H15B H 0.3310 0.8024 0.5321 0.064 Uiso 1 1 calc R . .
H15C H 0.2225 0.7528 0.5524 0.064 Uiso 1 1 calc R . .
C16 C 0.2215(4) 0.9972(3) 0.4690(3) 0.0427(11) Uani 1 1 d U . .
H16A H 0.1794 1.0369 0.5304 0.064 Uiso 1 1 calc R . .
H16B H 0.1864 1.0416 0.4262 0.064 Uiso 1 1 calc R . .
H16C H 0.3094 0.9860 0.4493 0.064 Uiso 1 1 calc R . .
C17 C 0.2115(3) 0.8926(3) 0.2753(3) 0.0306(9) Uani 1 1 d U . .
H17A H 0.2465 0.9541 0.2645 0.037 Uiso 1 1 calc R . .
C18 C 0.2513(4) 0.8314(4) 0.1801(3) 0.0479(11) Uani 1 1 d U . .
H18A H 0.2126 0.8823 0.1420 0.072 Uiso 1 1 calc R . .
H18B H 0.2256 0.7659 0.1866 0.072 Uiso 1 1 calc R . .
H18C H 0.3409 0.8072 0.1511 0.072 Uiso 1 1 calc R . .
C19 C 0.0717(3) 0.9514(4) 0.3114(3) 0.0446(11) Uani 1 1 d U . .
H19A H 0.0466 0.9964 0.2647 0.067 Uiso 1 1 calc R . .
H19B H 0.0472 1.0003 0.3669 0.067 Uiso 1 1 calc R . .
H19C H 0.0317 0.8952 0.3255 0.067 Uiso 1 1 calc R . .
C20 C 0.9386(3) 0.7660(3) 0.0957(3) 0.0354(9) Uani 1 1 d U . .
H20A H 0.9582 0.7105 0.0440 0.042 Uiso 1 1 calc R . .
C21 C 0.9548(4) 0.6979(4) 0.1762(3) 0.0516(12) Uani 1 1 d U . .
H21A H 1.0405 0.6476 0.1595 0.077 Uiso 1 1 calc R . .
H21B H 0.9006 0.6537 0.1908 0.077 Uiso 1 1 calc R . .
H21C H 0.9337 0.7490 0.2296 0.077 Uiso 1 1 calc R . .
C22 C 1.0332(4) 0.8248(4) 0.0635(4) 0.0589(14) Uani 1 1 d U . .
H22A H 1.1157 0.7702 0.0529 0.088 Uiso 1 1 calc R . .
H22B H 1.0144 0.8838 0.1105 0.088 Uiso 1 1 calc R . .
H22C H 1.0299 0.8581 0.0066 0.088 Uiso 1 1 calc R . .
C23 C 0.7733(4) 0.9308(4) 0.0058(3) 0.0383(10) Uani 1 1 d U . .
H23A H 0.8085 0.9917 0.0013 0.046 Uiso 1 1 calc R . .
C24 C 0.8489(5) 0.8510(4) -0.0829(3) 0.0638(15) Uani 1 1 d U . .
H24A H 0.8420 0.8926 -0.1358 0.096 Uiso 1 1 calc R . .
H24B H 0.8173 0.7898 -0.0811 0.096 Uiso 1 1 calc R . .
H24C H 0.9354 0.8201 -0.0879 0.096 Uiso 1 1 calc R . .
C25 C 0.6405(4) 0.9864(4) 0.0092(3) 0.0596(14) Uani 1 1 d U . .
H25A H 0.6403 1.0201 -0.0481 0.089 Uiso 1 1 calc R . .
H25B H 0.5952 1.0447 0.0606 0.089 Uiso 1 1 calc R . .
H25C H 0.6009 0.9299 0.0173 0.089 Uiso 1 1 calc R . .
C26 C 0.7286(3) 0.9874(3) 0.2049(3) 0.0326(9) Uani 1 1 d U . .
H26A H 0.6423 1.0335 0.2110 0.039 Uiso 1 1 calc R . .
C27 C 0.8006(4) 1.0689(4) 0.1807(3) 0.0492(12) Uani 1 1 d U . .
H27A H 0.7673 1.1277 0.2312 0.074 Uiso 1 1 calc R . .
H27B H 0.7926 1.1030 0.1250 0.074 Uiso 1 1 calc R . .
H27C H 0.8876 1.0278 0.1706 0.074 Uiso 1 1 calc R . .
C28 C 0.7215(4) 0.9510(4) 0.3005(3) 0.0463(11) Uani 1 1 d U . .
H28A H 0.6961 1.0171 0.3429 0.069 Uiso 1 1 calc R . .
H28B H 0.8024 0.8997 0.2981 0.069 Uiso 1 1 calc R . .
H28C H 0.6613 0.9131 0.3217 0.069 Uiso 1 1 calc R . .
O1 O 0.3466(3) 1.2996(3) 0.3821(2) 0.0606(9) Uani 1 1 d DU . .
C29 C 0.2592(6) 1.3598(5) 0.4651(4) 0.092(2) Uani 1 1 d DU . .
H29A H 0.1750 1.3782 0.4642 0.111 Uiso 1 1 calc R . .
H29B H 0.2720 1.4306 0.4746 0.111 Uiso 1 1 calc R . .
C30 C 0.2763(5) 1.2865(5) 0.5406(4) 0.0754(16) Uani 1 1 d DU . .
H30A H 0.2126 1.2512 0.5612 0.090 Uiso 1 1 calc R . .
H30B H 0.2721 1.3304 0.5936 0.090 Uiso 1 1 calc R . .
C31 C 0.4033(4) 1.1988(4) 0.4974(3) 0.0575(13) Uani 1 1 d DU . .
H31A H 0.4556 1.1959 0.5342 0.069 Uiso 1 1 calc R . .
H31B H 0.3982 1.1237 0.4912 0.069 Uiso 1 1 calc R . .
C32 C 0.4531(4) 1.2381(4) 0.4051(3) 0.0601(13) Uani 1 1 d DU . .
H32A H 0.4997 1.2868 0.4079 0.072 Uiso 1 1 calc R . .
H32B H 0.5080 1.1735 0.3592 0.072 Uiso 1 1 calc R . .
O2 O 0.1572(3) 1.3229(3) 0.2863(3) 0.0761(11) Uani 1 1 d DU . .
C33 C 0.0784(5) 1.2620(5) 0.3240(5) 0.085(2) Uani 1 1 d GDU A .
H33A H 0.0969 1.2468 0.3791 0.102 Uiso 0.653(8) 1 d PG A 1
H33B H 0.1027 1.1925 0.2885 0.102 Uiso 0.653(8) 1 d PG A 1
H33C H 0.0529 1.2810 0.3886 0.102 Uiso 0.347(8) 1 d PG A 2
H33D H 0.1328 1.1854 0.3093 0.102 Uiso 0.347(8) 1 d PG A 2
C34 C -0.0445(8) 1.3509(7) 0.3429(9) 0.107(4) Uiso 0.653(8) 1 d PDU A 1
H34A H -0.0888 1.3291 0.3084 0.128 Uiso 0.653(8) 1 calc PR A 1
H34B H -0.0934 1.3579 0.4089 0.128 Uiso 0.653(8) 1 calc PR A 1
C35 C -0.0335(7) 1.4595(7) 0.3170(6) 0.075(3) Uiso 0.653(8) 1 d PDU A 1
H35A H -0.0426 1.5063 0.3701 0.090 Uiso 0.653(8) 1 calc PR A 1
H35B H -0.0950 1.5010 0.2893 0.090 Uiso 0.653(8) 1 calc PR A 1
C36 C 0.0972(6) 1.4238(5) 0.2470(5) 0.047(2) Uiso 0.653(8) 1 d PDU A 1
H36A H 0.0997 1.4055 0.1851 0.056 Uiso 0.653(8) 1 calc PR A 1
H36B H 0.1346 1.4819 0.2447 0.056 Uiso 0.653(8) 1 calc PR A 1
C34' C -0.0307(10) 1.3098(9) 0.2894(9) 0.038(3) Uiso 0.347(8) 1 d PDU A 2
H34C H -0.0236 1.2591 0.2395 0.046 Uiso 0.347(8) 1 calc PR A 2
H34D H -0.1105 1.3234 0.3395 0.046 Uiso 0.347(8) 1 calc PR A 2
C35' C -0.0164(17) 1.4185(13) 0.2551(13) 0.088(5) Uiso 0.347(8) 1 d PDU A 2
H35C H -0.0964 1.4810 0.2731 0.106 Uiso 0.347(8) 1 calc PR A 2
H35D H 0.0249 1.4113 0.1879 0.106 Uiso 0.347(8) 1 calc PR A 2
C36' C 0.0645(12) 1.4320(8) 0.3054(12) 0.060(4) Uiso 0.347(8) 1 d PDU A 2
H36C H 0.1001 1.4903 0.2810 0.071 Uiso 0.347(8) 1 calc PR A 2
H36D H 0.0184 1.4508 0.3718 0.071 Uiso 0.347(8) 1 calc PR A 2
O3 O 0.4145(4) 1.3190(3) 0.1669(2) 0.0693(10) Uani 1 1 d DU . .
C37 C 0.3630(8) 1.3630(10) 0.0989(6) 0.073(4) Uiso 0.540(11) 1 d PDU A 1
H37A H 0.3325 1.4459 0.1033 0.087 Uiso 0.540(11) 1 calc PR A 1
H37B H 0.2977 1.3347 0.0985 0.087 Uiso 0.540(11) 1 calc PR A 1
C38 C 0.4804(8) 1.3115(9) 0.0203(7) 0.067(3) Uiso 0.540(11) 1 d PDU A 1
H38A H 0.4728 1.3356 -0.0389 0.080 Uiso 0.540(11) 1 calc PR A 1
H38B H 0.5114 1.2287 0.0174 0.080 Uiso 0.540(11) 1 calc PR A 1
C39 C 0.5656(13) 1.3669(14) 0.0524(8) 0.121(6) Uiso 0.540(11) 1 d PDU A 1
H39A H 0.6537 1.3377 0.0135 0.146 Uiso 0.540(11) 1 calc PR A 1
H39B H 0.5337 1.4498 0.0586 0.146 Uiso 0.540(11) 1 calc PR A 1
C37' C 0.4022(12) 1.3199(11) 0.0758(6) 0.061(4) Uiso 0.460(11) 1 d PDU A 2
H37C H 0.3146 1.3514 0.0813 0.073 Uiso 0.460(11) 1 calc PR A 2
H37D H 0.4387 1.2433 0.0443 0.073 Uiso 0.460(11) 1 calc PR A 2
C38' C 0.4721(9) 1.3940(9) 0.0244(8) 0.069(4) Uiso 0.460(11) 1 d PDU A 2
H38C H 0.4421 1.4705 0.0549 0.083 Uiso 0.460(11) 1 calc PR A 2
H38D H 0.4810 1.3958 -0.0410 0.083 Uiso 0.460(11) 1 calc PR A 2
C39' C 0.5916(9) 1.3078(13) 0.0431(6) 0.081(5) Uiso 0.460(11) 1 d PDU A 2
H39C H 0.6158 1.2309 0.0153 0.097 Uiso 0.460(11) 1 calc PR A 2
H39D H 0.6628 1.3337 0.0216 0.097 Uiso 0.460(11) 1 calc PR A 2
C40 C 0.5380(5) 1.3163(5) 0.1447(4) 0.0799(18) Uani 1 1 d GDU A .
H40A H 0.5832 1.2373 0.1386 0.096 Uiso 0.540(11) 1 d PG A 1
H40B H 0.5451 1.3517 0.1948 0.096 Uiso 0.540(11) 1 d PG A 1
H40C H 0.5743 1.2443 0.1635 0.096 Uiso 0.460(11) 1 d PG A 2
H40D H 0.5468 1.3731 0.1778 0.096 Uiso 0.460(11) 1 d PG A 2

loop_
_atom_site_aniso_label
_atom_site_aniso_U_11
_atom_site_aniso_U_22
_atom_site_aniso_U_33
_atom_site_aniso_U_23
_atom_site_aniso_U_13
_atom_site_aniso_U_12
Zn1 0.0190(2) 0.0192(2) 0.0395(3) 0.00284(18) -0.00739(19) -0.00327(17)
N1 0.0196(16) 0.0184(14) 0.0326(18) 0.0014(12) -0.0075(13) -0.0022(12)
Cl1 0.0278(6) 0.0211(5) 0.0841(9) 0.0067(5) -0.0120(6) -0.0034(4)
Li1 0.082(5) 0.034(4) 0.084(5) 0.006(4) -0.056(4) -0.010(4)
Si1 0.0207(5) 0.0234(5) 0.0291(6) -0.0005(4) -0.0069(4) -0.0064(4)
C1 0.0206(19) 0.0220(18) 0.036(2) 0.0012(15) -0.0118(16) -0.0065(15)
N2 0.0169(15) 0.0222(15) 0.0326(18) 0.0029(13) -0.0072(13) -0.0027(12)
Si2 0.0201(5) 0.0312(6) 0.0321(6) 0.0075(5) -0.0102(5) -0.0073(5)
C2 0.029(2) 0.027(2) 0.035(2) 0.0027(16) -0.0094(18) -0.0060(17)
C3 0.043(3) 0.028(2) 0.042(2) 0.0150(18) -0.018(2) -0.0116(19)
C4 0.036(2) 0.023(2) 0.056(3) 0.0052(18) -0.016(2) 0.0002(18)
C5 0.029(2) 0.0227(19) 0.043(2) 0.0029(17) -0.0125(18) -0.0030(16)
C6 0.0216(19) 0.0230(18) 0.031(2) 0.0023(15) -0.0119(16) -0.0033(15)
C7 0.038(3) 0.023(2) 0.053(3) -0.0020(19) -0.011(2) 0.0046(18)
C8 0.033(2) 0.037(2) 0.040(2) -0.0080(19) -0.006(2) 0.0002(19)
C9 0.030(2) 0.034(2) 0.027(2) 0.0008(16) -0.0087(17) -0.0054(17)
C10 0.0158(19) 0.0272(19) 0.032(2) 0.0011(15) -0.0094(16) -0.0016(15)
C11 0.030(2) 0.028(2) 0.045(2) 0.0014(17) -0.0123(19) -0.0113(17)
C12 0.040(3) 0.044(3) 0.071(3) 0.006(2) -0.014(2) -0.024(2)
C13 0.052(3) 0.029(2) 0.063(3) -0.007(2) -0.017(2) -0.018(2)
C14 0.027(2) 0.033(2) 0.032(2) -0.0027(17) -0.0062(17) -0.0089(17)
C15 0.041(3) 0.047(3) 0.036(2) -0.0037(19) -0.012(2) -0.011(2)
C16 0.048(3) 0.033(2) 0.040(3) -0.0096(18) -0.008(2) -0.011(2)
C17 0.0200(19) 0.033(2) 0.039(2) 0.0028(17) -0.0104(17) -0.0090(16)
C18 0.049(3) 0.059(3) 0.039(3) 0.007(2) -0.021(2) -0.018(2)
C19 0.025(2) 0.051(3) 0.056(3) 0.011(2) -0.017(2) -0.009(2)
C20 0.025(2) 0.043(2) 0.037(2) 0.0034(18) -0.0125(18) -0.0080(18)
C21 0.036(3) 0.056(3) 0.055(3) 0.009(2) -0.023(2) 0.000(2)
C22 0.022(2) 0.072(3) 0.079(4) 0.007(3) -0.013(2) -0.016(2)
C23 0.034(2) 0.048(3) 0.040(2) 0.0186(19) -0.016(2) -0.021(2)
C24 0.079(4) 0.068(3) 0.036(3) 0.017(2) -0.019(3) -0.018(3)
C25 0.045(3) 0.082(4) 0.058(3) 0.036(3) -0.030(3) -0.020(3)
C26 0.025(2) 0.033(2) 0.041(2) 0.0089(17) -0.0134(18) -0.0100(17)
C27 0.044(3) 0.038(2) 0.068(3) 0.005(2) -0.018(2) -0.019(2)
C28 0.053(3) 0.040(3) 0.047(3) 0.002(2) -0.022(2) -0.013(2)
O1 0.067(2) 0.0461(19) 0.068(2) -0.0029(16) -0.0410(19) -0.0002(17)
C29 0.105(5) 0.061(4) 0.088(4) -0.015(3) -0.050(4) 0.017(3)
C30 0.056(3) 0.081(4) 0.086(4) 0.024(3) -0.025(3) -0.021(3)
C31 0.066(3) 0.047(3) 0.079(4) 0.019(3) -0.042(3) -0.027(2)
C32 0.062(3) 0.061(3) 0.068(3) 0.009(3) -0.041(3) -0.017(3)
O2 0.068(2) 0.0329(18) 0.136(4) 0.008(2) -0.062(2) -0.0017(17)
C33 0.065(4) 0.071(4) 0.076(4) 0.036(3) -0.003(4) 0.004(3)
O3 0.109(3) 0.057(2) 0.089(3) 0.0351(19) -0.078(2) -0.045(2)
C40 0.068(4) 0.068(4) 0.090(5) -0.015(3) -0.042(4) 0.008(3)

loop_
_atom_type_symbol
_atom_type_description
_atom_type_scat_dispersion_real
_atom_type_scat_dispersion_imag
_atom_type_scat_source
C C 0.0033 0.0016 'International Tables Vol C Tables 4.2.6.8 and 6.1.1.4'
H H 0.0000 0.0000 'International Tables Vol C Tables 4.2.6.8 and 6.1.1.4'
N N 0.0061 0.0033 'International Tables Vol C Tables 4.2.6.8 and 6.1.1.4'
Si Si 0.0817 0.0704 'International Tables Vol C Tables 4.2.6.8 and 6.1.1.4'
Zn Zn 0.2839 1.4301 'International Tables Vol C Tables 4.2.6.8 and 6.1.1.4'
Li Li -0.0003 0.0001 'International Tables Vol C Tables 4.2.6.8 and 6.1.1.4'
Cl Cl 0.1484 0.1585 'International Tables Vol C Tables 4.2.6.8 and 6.1.1.4'
O O 0.0106 0.0060 'International Tables Vol C Tables 4.2.6.8 and 6.1.1.4'

loop_
_geom_angle_atom_site_label_1
_geom_angle_atom_site_label_2
_geom_angle_atom_site_label_3
_geom_angle
_geom_angle_site_symmetry_1
_geom_angle_site_symmetry_3
_geom_angle_publ_flag
N1 Zn1 N2 106.97(12) . . ?
N1 Zn1 Cl1 125.75(9) . . ?
N2 Zn1 Cl1 127.26(9) . . ?
C1 N1 Si1 123.1(2) . . ?
C1 N1 Zn1 113.5(2) . . ?
Si1 N1 Zn1 122.85(16) . . ?
Zn1 Cl1 Li1 165.0(2) . . ?
O3 Li1 O2 109.2(4) . . ?
O3 Li1 O1 116.2(5) . . ?
O2 Li1 O1 110.1(5) . . ?
O3 Li1 Cl1 106.6(4) . . ?
O2 Li1 Cl1 108.3(4) . . ?
O1 Li1 Cl1 106.1(4) . . ?
N1 Si1 C17 105.49(15) . . ?
N1 Si1 C14 113.90(16) . . ?
C17 Si1 C14 106.07(17) . . ?
N1 Si1 C11 112.72(15) . . ?
C17 Si1 C11 111.56(18) . . ?
C14 Si1 C11 106.97(17) . . ?
C2 C1 N1 120.3(3) . . ?
C2 C1 C6 117.9(3) . . ?
N1 C1 C6 121.6(3) . . ?
C10 N2 Si2 123.8(2) . . ?
C10 N2 Zn1 113.4(2) . . ?
Si2 N2 Zn1 122.70(16) . . ?
N2 Si2 C26 104.31(15) . . ?
N2 Si2 C20 112.64(16) . . ?
C26 Si2 C20 112.44(18) . . ?
N2 Si2 C23 113.52(17) . . ?
C26 Si2 C23 106.14(18) . . ?
C20 Si2 C23 107.67(18) . . ?
C1 C2 C3 122.7(4) . . ?
C1 C2 H2A 118.7 . . ?
C3 C2 H2A 118.7 . . ?
C4 C3 C2 119.8(4) . . ?
C4 C3 H3A 120.1 . . ?
C2 C3 H3A 120.1 . . ?
C3 C4 C5 120.5(4) . . ?
C3 C4 H4A 119.7 . . ?
C5 C4 H4A 119.7 . . ?
C4 C5 C7 120.0(4) . . ?
C4 C5 C6 120.3(3) . . ?
C7 C5 C6 119.7(4) . . ?
C5 C6 C10 117.2(3) . . ?
C5 C6 C1 116.5(3) . . ?
C10 C6 C1 126.3(3) . . ?
C8 C7 C5 120.9(4) . . ?
C8 C7 H7A 119.6 . . ?
C5 C7 H7A 119.6 . . ?
C7 C8 C9 120.1(4) . . ?
C7 C8 H8A 119.9 . . ?
C9 C8 H8A 119.9 . . ?
C10 C9 C8 122.6(4) . . ?
C10 C9 H9A 118.7 . . ?
C8 C9 H9A 118.7 . . ?
C9 C10 N2 120.0(3) . . ?
C9 C10 C6 117.7(3) . . ?
N2 C10 C6 122.2(3) . . ?
C13 C11 C12 109.2(3) . . ?
C13 C11 Si1 115.1(3) . . ?
C12 C11 Si1 112.5(3) . . ?
C13 C11 H11A 106.5 . . ?
C12 C11 H11A 106.5 . . ?
Si1 C11 H11A 106.5 . . ?
C11 C12 H12A 109.5 . . ?
C11 C12 H12B 109.5 . . ?
H12A C12 H12B 109.5 . . ?
C11 C12 H12C 109.5 . . ?
H12A C12 H12C 109.5 . . ?
H12B C12 H12C 109.5 . . ?
C11 C13 H13A 109.5 . . ?
C11 C13 H13B 109.5 . . ?
H13A C13 H13B 109.5 . . ?
C11 C13 H13C 109.5 . . ?
H13A C13 H13C 109.5 . . ?
H13B C13 H13C 109.5 . . ?
C16 C14 C15 109.6(3) . . ?
C16 C14 Si1 112.2(3) . . ?
C15 C14 Si1 114.8(3) . . ?
C16 C14 H14A 106.6 . . ?
C15 C14 H14A 106.6 . . ?
Si1 C14 H14A 106.6 . . ?
C14 C15 H15A 109.5 . . ?
C14 C15 H15B 109.5 . . ?
H15A C15 H15B 109.5 . . ?
C14 C15 H15C 109.5 . . ?
H15A C15 H15C 109.5 . . ?
H15B C15 H15C 109.5 . . ?
C14 C16 H16A 109.5 . . ?
C14 C16 H16B 109.5 . . ?
H16A C16 H16B 109.5 . . ?
C14 C16 H16C 109.5 . . ?
H16A C16 H16C 109.5 . . ?
H16B C16 H16C 109.5 . . ?
C19 C17 C18 109.1(3) . . ?
C19 C17 Si1 117.5(3) . . ?
C18 C17 Si1 112.8(3) . . ?
C19 C17 H17A 105.5 . . ?
C18 C17 H17A 105.5 . . ?
Si1 C17 H17A 105.5 . . ?
C17 C18 H18A 109.5 . . ?
C17 C18 H18B 109.5 . . ?
H18A C18 H18B 109.5 . . ?
C17 C18 H18C 109.5 . . ?
H18A C18 H18C 109.5 . . ?
H18B C18 H18C 109.5 . . ?
C17 C19 H19A 109.5 . . ?
C17 C19 H19B 109.5 . . ?
H19A C19 H19B 109.5 . . ?
C17 C19 H19C 109.5 . . ?
H19A C19 H19C 109.5 . . ?
H19B C19 H19C 109.5 . . ?
C22 C20 C21 110.7(4) . . ?
C22 C20 Si2 111.9(3) . . ?
C21 C20 Si2 114.6(3) . . ?
C22 C20 H20A 106.3 . . ?
C21 C20 H20A 106.3 . . ?
Si2 C20 H20A 106.3 . . ?
C20 C21 H21A 109.5 . . ?
C20 C21 H21B 109.5 . . ?
H21A C21 H21B 109.5 . . ?
C20 C21 H21C 109.5 . . ?
H21A C21 H21C 109.5 . . ?
H21B C21 H21C 109.5 . . ?
C20 C22 H22A 109.5 . . ?
C20 C22 H22B 109.5 . . ?
H22A C22 H22B 109.5 . . ?
C20 C22 H22C 109.5 . . ?
H22A C22 H22C 109.5 . . ?
H22B C22 H22C 109.5 . . ?
C25 C23 C24 109.2(4) . . ?
C25 C23 Si2 110.4(3) . . ?
C24 C23 Si2 116.1(3) . . ?
C25 C23 H23A 106.9 . . ?
C24 C23 H23A 106.9 . . ?
Si2 C23 H23A 106.9 . . ?
C23 C24 H24A 109.5 . . ?
C23 C24 H24B 109.5 . . ?
H24A C24 H24B 109.5 . . ?
C23 C24 H24C 109.5 . . ?
H24A C24 H24C 109.5 . . ?
H24B C24 H24C 109.5 . . ?
C23 C25 H25A 109.5 . . ?
C23 C25 H25B 109.5 . . ?
H25A C25 H25B 109.5 . . ?
C23 C25 H25C 109.5 . . ?
H25A C25 H25C 109.5 . . ?
H25B C25 H25C 109.5 . . ?
C28 C26 C27 109.2(3) . . ?
C28 C26 Si2 113.4(3) . . ?
C27 C26 Si2 117.2(3) . . ?
C28 C26 H26A 105.3 . . ?
C27 C26 H26A 105.3 . . ?
Si2 C26 H26A 105.3 . . ?
C26 C27 H27A 109.5 . . ?
C26 C27 H27B 109.5 . . ?
H27A C27 H27B 109.5 . . ?
C26 C27 H27C 109.5 . . ?
H27A C27 H27C 109.5 . . ?
H27B C27 H27C 109.5 . . ?
C26 C28 H28A 109.5 . . ?
C26 C28 H28B 109.5 . . ?
H28A C28 H28B 109.5 . . ?
C26 C28 H28C 109.5 . . ?
H28A C28 H28C 109.5 . . ?
H28B C28 H28C 109.5 . . ?
C29 O1 C32 104.3(4) . . ?
C29 O1 Li1 130.4(4) . . ?
C32 O1 Li1 123.3(4) . . ?
O1 C29 C30 107.3(4) . . ?
O1 C29 H29A 110.3 . . ?
C30 C29 H29A 110.3 . . ?
O1 C29 H29B 110.3 . . ?
C30 C29 H29B 110.3 . . ?
H29A C29 H29B 108.5 . . ?
C29 C30 C31 104.2(4) . . ?
C29 C30 H30A 110.9 . . ?
C31 C30 H30A 110.9 . . ?
C29 C30 H30B 110.9 . . ?
C31 C30 H30B 110.9 . . ?
H30A C30 H30B 108.9 . . ?
C32 C31 C30 103.7(4) . . ?
C32 C31 H31A 111.0 . . ?
C30 C31 H31A 111.0 . . ?
C32 C31 H31B 111.0 . . ?
C30 C31 H31B 111.0 . . ?
H31A C31 H31B 109.0 . . ?
O1 C32 C31 105.3(4) . . ?
O1 C32 H32A 110.7 . . ?
C31 C32 H32A 110.7 . . ?
O1 C32 H32B 110.7 . . ?
C31 C32 H32B 110.7 . . ?
H32A C32 H32B 108.8 . . ?
C33 O2 C36' 97.3(7) . . ?
C33 O2 C36 111.8(4) . . ?
C33 O2 Li1 122.7(4) . . ?
C36' O2 Li1 134.3(7) . . ?
C36 O2 Li1 124.8(4) . . ?
O2 C33 C34 101.1(5) . . ?
O2 C33 C34' 106.0(5) . . ?
O2 C33 H33A 97.4 . . ?
O2 C33 H33B 112.7 . . ?
O2 C33 H33C 102.7 . . ?
C34' C33 H33C 111.3 . . ?
O2 C33 H33D 103.3 . . ?
C34' C33 H33D 122.4 . . ?
H33C C33 H33D 108.9 . . ?
C35 C34 C33 111.6(8) . . ?
C35 C34 H34A 109.3 . . ?
C33 C34 H34A 109.3 . . ?
C35 C34 H34B 109.3 . . ?
C33 C34 H34B 109.3 . . ?
H34A C34 H34B 108.0 . . ?
C34 C35 C36 101.6(7) . . ?
C34 C35 H35A 111.4 . . ?
C36 C35 H35A 111.4 . . ?
C34 C35 H35B 111.4 . . ?
C36 C35 H35B 111.4 . . ?
H35A C35 H35B 109.3 . . ?
O2 C36 C35 99.9(5) . . ?
O2 C36 H36A 111.8 . . ?
C35 C36 H36A 111.8 . . ?
O2 C36 H36B 111.8 . . ?
C35 C36 H36B 111.8 . . ?
H36A C36 H36B 109.5 . . ?
C35' C34' C33 101.8(8) . . ?
C35' C34' H34C 111.4 . . ?
C33 C34' H34C 111.4 . . ?
C35' C34' H34D 111.4 . . ?
C33 C34' H34D 111.4 . . ?
H34C C34' H34D 109.3 . . ?
C34' C35' C36' 99.3(11) . . ?
C34' C35' H35C 111.9 . . ?
C36' C35' H35C 111.9 . . ?
C34' C35' H35D 111.9 . . ?
C36' C35' H35D 111.9 . . ?
H35C C35' H35D 109.6 . . ?
O2 C36' C35' 101.5(10) . . ?
O2 C36' H36C 111.5 . . ?
C35' C36' H36C 111.5 . . ?
O2 C36' H36D 111.5 . . ?
C35' C36' H36D 111.5 . . ?
H36C C36' H36D 109.3 . . ?
C37 O3 C40 113.2(5) . . ?
C40 O3 C37' 102.2(6) . . ?
C37 O3 Li1 121.5(5) . . ?
C40 O3 Li1 125.2(4) . . ?
C37' O3 Li1 127.1(5) . . ?
O3 C37 C38 94.7(7) . . ?
O3 C37 H37A 112.8 . . ?
C38 C37 H37A 112.8 . . ?
O3 C37 H37B 112.8 . . ?
C38 C37 H37B 112.8 . . ?
H37A C37 H37B 110.2 . . ?
C37 C38 C39 97.6(8) . . ?
C37 C38 H38A 112.2 . . ?
C39 C38 H38A 112.2 . . ?
C37 C38 H38B 112.2 . . ?
C39 C38 H38B 112.2 . . ?
H38A C38 H38B 109.8 . . ?
C40 C39 C38 91.7(7) . . ?
C40 C39 H39A 113.3 . . ?
C38 C39 H39A 113.3 . . ?
C40 C39 H39B 113.3 . . ?
C38 C39 H39B 113.3 . . ?
H39A C39 H39B 110.7 . . ?
O3 C37' C38' 104.3(8) . . ?
O3 C37' H37C 110.9 . . ?
C38' C37' H37C 110.9 . . ?
O3 C37' H37D 110.9 . . ?
C38' C37' H37D 110.9 . . ?
H37C C37' H37D 108.9 . . ?
C37' C38' C39' 87.0(8) . . ?
C37' C38' H38C 114.2 . . ?
C39' C38' H38C 114.2 . . ?
C37' C38' H38D 114.2 . . ?
C39' C38' H38D 114.2 . . ?
H38C C38' H38D 111.3 . . ?
C40 C39' C38' 98.2(8) . . ?
C40 C39' H39C 112.1 . . ?
C38' C39' H39C 112.1 . . ?
C40 C39' H39D 112.1 . . ?
C38' C39' H39D 112.1 . . ?
H39C C39' H39D 109.8 . . ?
O3 C40 C39' 106.4(6) . . ?
O3 C40 C39 104.0(6) . . ?
O3 C40 H40A 102.1 . . ?
O3 C40 H40B 109.9 . . ?
O3 C40 H40C 100.2 . . ?
C39' C40 H40C 107.2 . . ?
O3 C40 H40D 115.0 . . ?
C39' C40 H40D 117.1 . . ?
H40C C40 H40D 109.4 . . ?

loop_
_geom_bond_atom_site_label_1
_geom_bond_atom_site_label_2
_geom_bond_distance
_geom_bond_site_symmetry_2
_geom_bond_publ_flag
Zn1 N1 1.898(3) . ?
Zn1 N2 1.900(3) . ?
Zn1 Cl1 2.2218(10) . ?
N1 C1 1.410(4) . ?
N1 Si1 1.736(3) . ?
Cl1 Li1 2.406(8) . ?
Li1 O3 1.870(10) . ?
Li1 O2 1.896(10) . ?
Li1 O1 1.898(9) . ?
Si1 C17 1.885(4) . ?
Si1 C14 1.897(4) . ?
Si1 C11 1.907(4) . ?
C1 C2 1.381(5) . ?
C1 C6 1.458(5) . ?
N2 C10 1.401(4) . ?
N2 Si2 1.738(3) . ?
Si2 C26 1.895(4) . ?
Si2 C20 1.896(4) . ?
Si2 C23 1.902(4) . ?
C2 C3 1.396(5) . ?
C2 H2A 0.9500 . ?
C3 C4 1.362(5) . ?
C3 H3A 0.9500 . ?
C4 C5 1.413(5) . ?
C4 H4A 0.9500 . ?
C5 C7 1.419(5) . ?
C5 C6 1.442(5) . ?
C6 C10 1.452(5) . ?
C7 C8 1.345(6) . ?
C7 H7A 0.9500 . ?
C8 C9 1.399(5) . ?
C8 H8A 0.9500 . ?
C9 C10 1.387(5) . ?
C9 H9A 0.9500 . ?
C11 C13 1.523(5) . ?
C11 C12 1.537(6) . ?
C11 H11A 1.0000 . ?
C12 H12A 0.9800 . ?
C12 H12B 0.9800 . ?
C12 H12C 0.9800 . ?
C13 H13A 0.9800 . ?
C13 H13B 0.9800 . ?
C13 H13C 0.9800 . ?
C14 C16 1.524(5) . ?
C14 C15 1.525(5) . ?
C14 H14A 1.0000 . ?
C15 H15A 0.9800 . ?
C15 H15B 0.9800 . ?
C15 H15C 0.9800 . ?
C16 H16A 0.9800 . ?
C16 H16B 0.9800 . ?
C16 H16C 0.9800 . ?
C17 C19 1.530(5) . ?
C17 C18 1.543(5) . ?
C17 H17A 1.0000 . ?
C18 H18A 0.9800 . ?
C18 H18B 0.9800 . ?
C18 H18C 0.9800 . ?
C19 H19A 0.9800 . ?
C19 H19B 0.9800 . ?
C19 H19C 0.9800 . ?
C20 C22 1.531(6) . ?
C20 C21 1.535(5) . ?
C20 H20A 1.0000 . ?
C21 H21A 0.9800 . ?
C21 H21B 0.9800 . ?
C21 H21C 0.9800 . ?
C22 H22A 0.9800 . ?
C22 H22B 0.9800 . ?
C22 H22C 0.9800 . ?
C23 C25 1.531(6) . ?
C23 C24 1.546(6) . ?
C23 H23A 1.0000 . ?
C24 H24A 0.9800 . ?
C24 H24B 0.9800 . ?
C24 H24C 0.9800 . ?
C25 H25A 0.9800 . ?
C25 H25B 0.9800 . ?
C25 H25C 0.9800 . ?
C26 C28 1.531(5) . ?
C26 C27 1.543(5) . ?
C26 H26A 1.0000 . ?
C27 H27A 0.9800 . ?
C27 H27B 0.9800 . ?
C27 H27C 0.9800 . ?
C28 H28A 0.9800 . ?
C28 H28B 0.9800 . ?
C28 H28C 0.9800 . ?
O1 C29 1.408(5) . ?
O1 C32 1.440(5) . ?
C29 C30 1.508(6) . ?
C29 H29A 0.9900 . ?
C29 H29B 0.9900 . ?
C30 C31 1.517(6) . ?
C30 H30A 0.9900 . ?
C30 H30B 0.9900 . ?
C31 C32 1.505(6) . ?
C31 H31A 0.9900 . ?
C31 H31B 0.9900 . ?
C32 H32A 0.9900 . ?
C32 H32B 0.9900 . ?
O2 C33 1.410(6) . ?
O2 C36' 1.431(9) . ?
O2 C36 1.480(6) . ?
C33 C34 1.490(8) . ?
C33 C34' 1.546(8) . ?
C33 H33A 0.9601 . ?
C33 H33B 0.9600 . ?
C33 H33C 0.9601 . ?
C33 H33D 0.9601 . ?
C34 C35 1.467(8) . ?
C34 H34A 0.9900 . ?
C34 H34B 0.9900 . ?
C35 C36 1.528(8) . ?
C35 H35A 0.9900 . ?
C35 H35B 0.9900 . ?
C36 H36A 0.9900 . ?
C36 H36B 0.9900 . ?
C34' C35' 1.513(9) . ?
C34' H34C 0.9900 . ?
C34' H34D 0.9900 . ?
C35' C36' 1.516(10) . ?
C35' H35C 0.9900 . ?
C35' H35D 0.9900 . ?
C36' H36C 0.9900 . ?
C36' H36D 0.9900 . ?
O3 C37 1.424(8) . ?
O3 C40 1.431(6) . ?
O3 C37' 1.481(8) . ?
C37 C38 1.494(9) . ?
C37 H37A 0.9900 . ?
C37 H37B 0.9900 . ?
C38 C39 1.655(9) . ?
C38 H38A 0.9900 . ?
C38 H38B 0.9900 . ?
C39 C40 1.538(9) . ?
C39 H39A 0.9900 . ?
C39 H39B 0.9900 . ?
C37' C38' 1.521(9) . ?
C37' H37C 0.9900 . ?
C37' H37D 0.9900 . ?
C38' C39' 1.625(9) . ?
C38' H38C 0.9900 . ?
C38' H38D 0.9900 . ?
C39' C40 1.488(9) . ?
C39' H39C 0.9900 . ?
C39' H39D 0.9900 . ?
C40 H40A 0.9600 . ?
C40 H40B 0.9600 . ?
C40 H40C 0.9600 . ?
C40 H40D 0.9600 . ?

loop_
_geom_torsion_atom_site_label_1
_geom_torsion_atom_site_label_2
_geom_torsion_atom_site_label_3
_geom_torsion_atom_site_label_4
_geom_torsion
_geom_torsion_site_symmetry_1
_geom_torsion_site_symmetry_2
_geom_torsion_site_symmetry_3
_geom_torsion_site_symmetry_4
_geom_torsion_publ_flag
N2 Zn1 N1 C1 15.1(3) . . . . ?
Cl1 Zn1 N1 C1 -166.0(2) . . . . ?
N2 Zn1 N1 Si1 -156.92(18) . . . . ?
Cl1 Zn1 N1 Si1 21.9(2) . . . . ?
N1 Zn1 Cl1 Li1 111.1(9) . . . . ?
N2 Zn1 Cl1 Li1 -70.3(10) . . . . ?
Zn1 Cl1 Li1 O3 90.5(9) . . . . ?
Zn1 Cl1 Li1 O2 -152.1(6) . . . . ?
Zn1 Cl1 Li1 O1 -34.0(13) . . . . ?
C1 N1 Si1 C17 -140.9(3) . . . . ?
Zn1 N1 Si1 C17 30.4(2) . . . . ?
C1 N1 Si1 C14 103.2(3) . . . . ?
Zn1 N1 Si1 C14 -85.5(2) . . . . ?
C1 N1 Si1 C11 -18.9(3) . . . . ?
Zn1 N1 Si1 C11 152.37(19) . . . . ?
Si1 N1 C1 C2 -38.6(5) . . . . ?
Zn1 N1 C1 C2 149.4(3) . . . . ?
Si1 N1 C1 C6 135.9(3) . . . . ?
Zn1 N1 C1 C6 -36.2(4) . . . . ?
N1 Zn1 N2 C10 18.8(3) . . . . ?
Cl1 Zn1 N2 C10 -160.0(2) . . . . ?
N1 Zn1 N2 Si2 -157.23(18) . . . . ?
Cl1 Zn1 N2 Si2 23.9(3) . . . . ?
C10 N2 Si2 C26 -146.4(3) . . . . ?
Zn1 N2 Si2 C26 29.2(2) . . . . ?
C10 N2 Si2 C20 -24.2(4) . . . . ?
Zn1 N2 Si2 C20 151.46(19) . . . . ?
C10 N2 Si2 C23 98.5(3) . . . . ?
Zn1 N2 Si2 C23 -85.8(2) . . . . ?
N1 C1 C2 C3 162.3(4) . . . . ?
C6 C1 C2 C3 -12.4(6) . . . . ?
C1 C2 C3 C4 -0.3(6) . . . . ?
C2 C3 C4 C5 7.0(6) . . . . ?
C3 C4 C5 C7 177.7(4) . . . . ?
C3 C4 C5 C6 -0.4(6) . . . . ?
C4 C5 C6 C10 167.2(4) . . . . ?
C7 C5 C6 C10 -11.0(5) . . . . ?
C4 C5 C6 C1 -11.9(5) . . . . ?
C7 C5 C6 C1 169.9(4) . . . . ?
C2 C1 C6 C5 17.9(5) . . . . ?
N1 C1 C6 C5 -156.6(3) . . . . ?
C2 C1 C6 C10 -161.1(4) . . . . ?
N1 C1 C6 C10 24.3(5) . . . . ?
C4 C5 C7 C8 -177.7(4) . . . . ?
C6 C5 C7 C8 0.5(6) . . . . ?
C5 C7 C8 C9 5.2(7) . . . . ?
C7 C8 C9 C10 0.2(6) . . . . ?
C8 C9 C10 N2 164.8(4) . . . . ?
C8 C9 C10 C6 -10.9(6) . . . . ?
Si2 N2 C10 C9 -35.8(5) . . . . ?
Zn1 N2 C10 C9 148.2(3) . . . . ?
Si2 N2 C10 C6 139.8(3) . . . . ?
Zn1 N2 C10 C6 -36.3(4) . . . . ?
C5 C6 C10 C9 15.8(5) . . . . ?
C1 C6 C10 C9 -165.2(4) . . . . ?
C5 C6 C10 N2 -159.8(3) . . . . ?
C1 C6 C10 N2 19.2(6) . . . . ?
N1 Si1 C11 C13 -46.4(4) . . . . ?
C17 Si1 C11 C13 72.1(3) . . . . ?
C14 Si1 C11 C13 -172.4(3) . . . . ?
N1 Si1 C11 C12 -172.3(3) . . . . ?
C17 Si1 C11 C12 -53.9(4) . . . . ?
C14 Si1 C11 C12 61.7(4) . . . . ?
N1 Si1 C14 C16 57.1(3) . . . . ?
C17 Si1 C14 C16 -58.5(3) . . . . ?
C11 Si1 C14 C16 -177.6(3) . . . . ?
N1 Si1 C14 C15 -68.8(3) . . . . ?
C17 Si1 C14 C15 175.6(3) . . . . ?
C11 Si1 C14 C15 56.4(3) . . . . ?
N1 Si1 C17 C19 -164.9(3) . . . . ?
C14 Si1 C17 C19 -43.7(3) . . . . ?
C11 Si1 C17 C19 72.4(3) . . . . ?
N1 Si1 C17 C18 66.9(3) . . . . ?
C14 Si1 C17 C18 -171.9(3) . . . . ?
C11 Si1 C17 C18 -55.8(3) . . . . ?
N2 Si2 C20 C22 -175.8(3) . . . . ?
C26 Si2 C20 C22 -58.3(4) . . . . ?
C23 Si2 C20 C22 58.3(4) . . . . ?
N2 Si2 C20 C21 -48.6(4) . . . . ?
C26 Si2 C20 C21 68.9(3) . . . . ?
C23 Si2 C20 C21 -174.5(3) . . . . ?
N2 Si2 C23 C25 38.8(4) . . . . ?
C26 Si2 C23 C25 -75.2(3) . . . . ?
C20 Si2 C23 C25 164.2(3) . . . . ?
N2 Si2 C23 C24 -86.1(3) . . . . ?
C26 Si2 C23 C24 159.9(3) . . . . ?
C20 Si2 C23 C24 39.3(4) . . . . ?
N2 Si2 C26 C28 57.8(3) . . . . ?
C20 Si2 C26 C28 -64.6(3) . . . . ?
C23 Si2 C26 C28 178.0(3) . . . . ?
N2 Si2 C26 C27 -173.5(3) . . . . ?
C20 Si2 C26 C27 64.1(3) . . . . ?
C23 Si2 C26 C27 -53.4(3) . . . . ?
O3 Li1 O1 C29 121.1(6) . . . . ?
O2 Li1 O1 C29 -3.6(7) . . . . ?
Cl1 Li1 O1 C29 -120.6(5) . . . . ?
O3 Li1 O1 C32 -77.7(6) . . . . ?
O2 Li1 O1 C32 157.6(4) . . . . ?
Cl1 Li1 O1 C32 40.6(6) . . . . ?
C32 O1 C29 C30 -35.7(6) . . . . ?
Li1 O1 C29 C30 128.2(5) . . . . ?
O1 C29 C30 C31 17.6(6) . . . . ?
C29 C30 C31 C32 6.5(6) . . . . ?
C29 O1 C32 C31 39.8(5) . . . . ?
Li1 O1 C32 C31 -125.6(5) . . . . ?
C30 C31 C32 O1 -27.9(5) . . . . ?
O3 Li1 O2 C33 146.7(5) . . . . ?
O1 Li1 O2 C33 -84.6(6) . . . . ?
Cl1 Li1 O2 C33 31.0(7) . . . . ?
O3 Li1 O2 C36' -66.1(12) . . . . ?
O1 Li1 O2 C36' 62.5(12) . . . . ?
Cl1 Li1 O2 C36' 178.2(10) . . . . ?
O3 Li1 O2 C36 -23.1(7) . . . . ?
O1 Li1 O2 C36 105.6(6) . . . . ?
Cl1 Li1 O2 C36 -138.8(5) . . . . ?
C36' O2 C33 C34 8.6(10) . . . . ?
C36 O2 C33 C34 -23.5(9) . . . . ?
Li1 O2 C33 C34 165.5(7) . . . . ?
C36' O2 C33 C34' 45.1(10) . . . . ?
C36 O2 C33 C34' 13.1(8) . . . . ?
Li1 O2 C33 C34' -157.9(7) . . . . ?
O2 C33 C34 C35 -0.7(11) . . . . ?
C34' C33 C34 C35 -102.7(13) . . . . ?
C33 C34 C35 C36 22.5(12) . . . . ?
C33 O2 C36 C35 37.4(8) . . . . ?
C36' O2 C36 C35 -32.4(10) . . . . ?
Li1 O2 C36 C35 -151.9(6) . . . . ?
C34 C35 C36 O2 -33.6(9) . . . . ?
O2 C33 C34' C35' -15.5(12) . . . . ?
C34 C33 C34' C35' 71.3(12) . . . . ?
C33 C34' C35' C36' -19.0(15) . . . . ?
C33 O2 C36' C35' -58.4(12) . . . . ?
C36 O2 C36' C35' 60.2(10) . . . . ?
Li1 O2 C36' C35' 149.1(9) . . . . ?
C34' C35' C36' O2 48.2(16) . . . . ?
O2 Li1 O3 C37 -16.5(8) . . . . ?
O1 Li1 O3 C37 -141.7(7) . . . . ?
Cl1 Li1 O3 C37 100.2(7) . . . . ?
O2 Li1 O3 C40 165.2(4) . . . . ?
O1 Li1 O3 C40 40.0(7) . . . . ?
Cl1 Li1 O3 C40 -78.0(5) . . . . ?
O2 Li1 O3 C37' -45.4(9) . . . . ?
O1 Li1 O3 C37' -170.6(8) . . . . ?
Cl1 Li1 O3 C37' 71.4(9) . . . . ?
C40 O3 C37 C38 36.7(9) . . . . ?
C37' O3 C37 C38 -30.5(12) . . . . ?
Li1 O3 C37 C38 -141.7(6) . . . . ?
O3 C37 C38 C39 -56.5(10) . . . . ?
C37 C38 C39 C40 57.0(11) . . . . ?
C37 O3 C37' C38' 81.8(16) . . . . ?
C40 O3 C37' C38' -38.0(10) . . . . ?
Li1 O3 C37' C38' 167.2(7) . . . . ?
O3 C37' C38' C39' 57.8(10) . . . . ?
C37' C38' C39' C40 -57.1(10) . . . . ?
C37 O3 C40 C39' -26.7(10) . . . . ?
C37' O3 C40 C39' -3.8(9) . . . . ?
Li1 O3 C40 C39' 151.7(7) . . . . ?
C37 O3 C40 C39 1.2(10) . . . . ?
C37' O3 C40 C39 24.1(9) . . . . ?
Li1 O3 C40 C39 179.6(7) . . . . ?
C38' C39' C40 O3 40.4(10) . . . . ?
C38' C39' C40 C39 -48.4(11) . . . . ?
C38 C39 C40 O3 -34.2(10) . . . . ?
C38 C39 C40 C39' 64.5(13) . . . . ?
